data_7031944
loop_
_publ_author_name
'Palmer, Joshua H.'
'Parkin, Gerard'

_publ_section_title
;
 Synthesis and structural characterization of
 tris(2-mercapto-1-methylbenzimidazolyl)hydroborato cadmium halide
 complexes, {[Tm(MeBenz)]Cd(\m-Cl)}2 and [Tm(MeBenz)]CdI: a rare example
 of cadmium in a trigonal bipyramidal sulfur-rich coordination
 environment.
;
_journal_issue 37
_journal_name_full 'Dalton transactions (Cambridge, England : 2003)'
_journal_page_first 13874
_journal_page_last 13882
_journal_paper_doi 10.1039/c4dt01820f
_journal_volume 43
_journal_year 2014
_chemical_formula_sum 'C48 H46 B Cd I N6 S3'
_chemical_formula_weight 1053.20
_chemical_name_systematic
; 
 ? 
;
_space_group_crystal_system triclinic
_space_group_IT_number 2
_space_group_name_Hall '-P 1'
_space_group_name_H-M_alt 'P -1'
_symmetry_space_group_name_Hall '-P 1'
_symmetry_space_group_name_H-M 'P -1'
_atom_sites_solution_hydrogens mixed
_audit_creation_method SHELXL-2013
_cell_angle_alpha 77.113(3)
_cell_angle_beta 77.354(3)
_cell_angle_gamma 78.370(3)
_cell_formula_units_Z 2
_cell_length_a 12.414(3)
_cell_length_b 12.870(3)
_cell_length_c 15.611(3)
_cell_measurement_reflns_used 9993
_cell_measurement_temperature 130(2)
_cell_measurement_theta_max 31.48
_cell_measurement_theta_min 2.55
_cell_volume 2341.5(9)
_computing_cell_refinement 'Bruker SAINT'
_computing_data_collection 'Bruker APEX2'
_computing_data_reduction 'Bruker SAINT'
_computing_molecular_graphics 'Bruker SHELXTL'
_computing_publication_material 'Bruker SHELXTL'
_computing_structure_refinement 'SHELXL-2013 (Sheldrick, 2013)'
_computing_structure_solution 'SHELXS-97 (Sheldrick 2008)'
_diffrn_ambient_temperature 130(2)
_diffrn_measured_fraction_theta_full 1.000
_diffrn_measured_fraction_theta_max 0.996
_diffrn_measurement_device_type 'Bruker APEX-II CCD'
_diffrn_measurement_method '\f and \w scans'
_diffrn_radiation_type MoK\a
_diffrn_radiation_wavelength 0.71073
_diffrn_reflns_av_R_equivalents 0.0318
_diffrn_reflns_av_unetI/netI 0.0368
_diffrn_reflns_Laue_measured_fraction_full 1.000
_diffrn_reflns_Laue_measured_fraction_max 0.996
_diffrn_reflns_limit_h_max 17
_diffrn_reflns_limit_h_min -17
_diffrn_reflns_limit_k_max 18
_diffrn_reflns_limit_k_min -18
_diffrn_reflns_limit_l_max 22
_diffrn_reflns_limit_l_min -22
_diffrn_reflns_number 38324
_diffrn_reflns_point_group_measured_fraction_full 1.000
_diffrn_reflns_point_group_measured_fraction_max 0.996
_diffrn_reflns_theta_full 25.242
_diffrn_reflns_theta_max 30.508
_diffrn_reflns_theta_min 1.361
_exptl_absorpt_coefficient_mu 1.299
_exptl_absorpt_correction_T_max 0.7462
_exptl_absorpt_correction_T_min 0.6736
_exptl_absorpt_correction_type empirical
_exptl_absorpt_process_details sadabs
_exptl_crystal_colour colourless
_exptl_crystal_density_diffrn 1.494
_exptl_crystal_description block
_exptl_crystal_F_000 1060
_exptl_crystal_size_max 0.220
_exptl_crystal_size_mid 0.180
_exptl_crystal_size_min 0.150
_refine_diff_density_max 1.449
_refine_diff_density_min -0.397
_refine_diff_density_rms 0.096
_refine_ls_extinction_method none
_refine_ls_goodness_of_fit_ref 1.037
_refine_ls_hydrogen_treatment mixed
_refine_ls_matrix_type full
_refine_ls_number_parameters 603
_refine_ls_number_reflns 14251
_refine_ls_number_restraints 156
_refine_ls_restrained_S_all 1.039
_refine_ls_R_factor_all 0.0441
_refine_ls_R_factor_gt 0.0317
_refine_ls_shift/su_max 0.001
_refine_ls_shift/su_mean 0.000
_refine_ls_structure_factor_coef Fsqd
_refine_ls_weighting_details 'w=1/[\s^2^(Fo^2^)+(0.0334P)^2^+1.5894P] where P=(Fo^2^+2Fc^2^)/3'
_refine_ls_weighting_scheme calc
_refine_ls_wR_factor_gt 0.0722
_refine_ls_wR_factor_ref 0.0795
_reflns_Friedel_coverage 0.000
_reflns_number_gt 11542
_reflns_number_total 14251
_reflns_threshold_expression 'I > 2\s(I)'
_cod_data_source_file c4dt01820f2.cif
_cod_data_source_block tmcdi_new
_cod_depositor_comments 'Adding full bibliography for 7031942--7031944.cif.'
_cod_original_cell_volume 2341.6(8)
_cod_database_code 7031944
_shelx_space_group_comment
; 
The symmetry employed for this shelxl refinement is uniquely defined 
by the following loop, which should always be used as a source of 
symmetry information in preference to the above space-group names. 
They are only intended as comments. 
;
_shelx_estimated_absorpt_t_min 0.763
_shelx_estimated_absorpt_t_max 0.829
_shelxl_version_number 2013-4

loop_
_space_group_symop_operation_xyz
'x, y, z'
'-x, -y, -z'

loop_
_atom_site_label
_atom_site_type_symbol
_atom_site_fract_x
_atom_site_fract_y
_atom_site_fract_z
_atom_site_U_iso_or_equiv
_atom_site_adp_type
_atom_site_occupancy
_atom_site_site_symmetry_order
_atom_site_calc_flag
_atom_site_refinement_flags_posn
_atom_site_refinement_flags_adp
_atom_site_refinement_flags_occupancy
_atom_site_disorder_assembly
_atom_site_disorder_group
B B 0.08306(19) 1.22947(19) 0.18389(15) 0.0174(4) Uani 1 1 d . . . . .
H H 0.034(2) 1.312(2) 0.1722(16) 0.020(6) Uiso 1 1 d . . . . .
Cd Cd 0.24791(2) 0.95671(2) 0.22012(2) 0.02060(4) Uani 1 1 d . . . . .
I I 0.35290(2) 0.74964(2) 0.25206(2) 0.02329(4) Uani 1 1 d . . . . .
N11 N 0.07407(14) 1.19188(14) 0.28633(11) 0.0177(3) Uani 1 1 d . . . . .
N12 N 0.10060(15) 1.13098(16) 0.42550(12) 0.0230(4) Uani 1 1 d . . . . .
N21 N 0.20466(14) 1.24025(14) 0.13537(11) 0.0175(3) Uani 1 1 d . . . . .
N22 N 0.37425(15) 1.22980(15) 0.05208(12) 0.0210(3) Uani 1 1 d . . . . .
N31 N 0.02585(14) 1.15938(14) 0.14372(11) 0.0168(3) Uani 1 1 d . . . . .
N32 N -0.06843(14) 1.04092(14) 0.12231(12) 0.0196(3) Uani 1 1 d . . . . .
S1 S 0.28862(4) 1.08782(4) 0.30454(4) 0.02192(10) Uani 1 1 d . . . . .
S2 S 0.27585(5) 1.05871(4) 0.05776(3) 0.02288(11) Uani 1 1 d . . . . .
S3 S 0.03571(4) 0.96527(4) 0.26363(3) 0.02196(10) Uani 1 1 d . . . . .
C11 C 0.15080(17) 1.13955(17) 0.33783(13) 0.0195(4) Uani 1 1 d . . . . .
C12 C -0.02838(17) 1.21400(17) 0.34314(13) 0.0193(4) Uani 1 1 d . . . . .
C13 C -0.01167(18) 1.17577(19) 0.43092(14) 0.0230(4) Uani 1 1 d . . . . .
C14 C -0.0975(2) 1.1865(2) 0.50388(16) 0.0317(5) Uani 1 1 d . . . . .
H14A H -0.0851 1.1617 0.5635 0.038 Uiso 1 1 calc R U . . .
C15 C -0.2024(2) 1.2353(2) 0.48518(17) 0.0332(5) Uani 1 1 d . . . . .
H15A H -0.2637 1.2430 0.5331 0.040 Uiso 1 1 calc R U . . .
C16 C -0.21968(19) 1.2734(2) 0.39740(16) 0.0291(5) Uani 1 1 d . . . . .
H16A H -0.2925 1.3065 0.3871 0.035 Uiso 1 1 calc R U . . .
C17 C -0.13323(18) 1.26409(19) 0.32477(15) 0.0235(4) Uani 1 1 d . . . . .
H17A H -0.1452 1.2908 0.2652 0.028 Uiso 1 1 calc R U . . .
C18 C 0.1560(2) 1.0838(2) 0.50200(16) 0.0361(6) Uani 1 1 d . . . . .
H18A H 0.2249 1.0355 0.4832 0.054 Uiso 1 1 calc R U . . .
H18B H 0.1060 1.0428 0.5489 0.054 Uiso 1 1 calc R U . . .
H18C H 0.1744 1.1416 0.5252 0.054 Uiso 1 1 calc R U . . .
C21 C 0.28225(17) 1.18016(17) 0.08286(13) 0.0186(4) Uani 1 1 d . . . . .
C22 C 0.25081(17) 1.32905(16) 0.14082(13) 0.0187(4) Uani 1 1 d . . . . .
C23 C 0.35749(18) 1.32240(17) 0.08815(14) 0.0211(4) Uani 1 1 d . . . . .
C24 C 0.4265(2) 1.39871(19) 0.08004(16) 0.0282(5) Uani 1 1 d . . . . .
H24A H 0.4990 1.3940 0.0439 0.034 Uiso 1 1 calc R U . . .
C25 C 0.3839(2) 1.48141(19) 0.12724(17) 0.0296(5) Uani 1 1 d . . . . .
H25A H 0.4282 1.5349 0.1235 0.036 Uiso 1 1 calc R U . . .
C26 C 0.2769(2) 1.48842(18) 0.18049(16) 0.0271(5) Uani 1 1 d . . . . .
H26A H 0.2507 1.5465 0.2120 0.033 Uiso 1 1 calc R U . . .
C27 C 0.20827(19) 1.41265(17) 0.18837(15) 0.0232(4) Uani 1 1 d . . . . .
H27A H 0.1358 1.4175 0.2245 0.028 Uiso 1 1 calc R U . . .
C28 C 0.4708(2) 1.1963(2) -0.01416(16) 0.0305(5) Uani 1 1 d . . . . .
H28A H 0.4899 1.1174 -0.0024 0.046 Uiso 1 1 calc R U . . .
H28B H 0.5346 1.2280 -0.0103 0.046 Uiso 1 1 calc R U . . .
H28C H 0.4525 1.2210 -0.0741 0.046 Uiso 1 1 calc R U . . .
C31 C -0.00238(16) 1.05922(16) 0.17462(13) 0.0177(4) Uani 1 1 d . . . . .
C32 C -0.02238(17) 1.20498(17) 0.06771(13) 0.0191(4) Uani 1 1 d . . . . .
C33 C -0.08328(17) 1.13087(17) 0.05564(14) 0.0202(4) Uani 1 1 d . . . . .
C34 C -0.1436(2) 1.1532(2) -0.01360(16) 0.0292(5) Uani 1 1 d . . . . .
H34A H -0.1870 1.1038 -0.0206 0.035 Uiso 1 1 calc R U . . .
C35 C -0.1370(2) 1.2512(2) -0.07182(17) 0.0343(6) Uani 1 1 d . . . . .
H35A H -0.1767 1.2691 -0.1201 0.041 Uiso 1 1 calc R U . . .
C36 C -0.0736(2) 1.3242(2) -0.06148(16) 0.0320(5) Uani 1 1 d . . . . .
H36A H -0.0699 1.3900 -0.1034 0.038 Uiso 1 1 calc R U . . .
C37 C -0.01599(19) 1.30254(18) 0.00894(15) 0.0244(4) Uani 1 1 d . . . . .
H37A H 0.0262 1.3527 0.0165 0.029 Uiso 1 1 calc R U . . .
C38 C -0.11594(19) 0.94265(18) 0.13377(16) 0.0246(4) Uani 1 1 d . . . . .
H38A H -0.0663 0.8807 0.1609 0.037 Uiso 1 1 calc R U . . .
H38B H -0.1238 0.9319 0.0754 0.037 Uiso 1 1 calc R U . . .
H38C H -0.1896 0.9495 0.1727 0.037 Uiso 1 1 calc R U . . .
C41 C -0.4161(2) 0.9441(2) 0.2741(2) 0.0419(6) Uani 1 1 d D . . . .
H41A H -0.4489 0.8806 0.2851 0.050 Uiso 1 1 calc R U . . .
C42 C -0.4332(2) 1.0240(3) 0.2012(2) 0.0423(7) Uani 1 1 d D . . . .
H42A H -0.4777 1.0157 0.1616 0.051 Uiso 1 1 calc R U . . .
C43 C -0.3853(2) 1.1168(2) 0.18555(19) 0.0421(7) Uani 1 1 d D . . . .
H43A H -0.3980 1.1724 0.1357 0.050 Uiso 1 1 calc R U . . .
C44 C -0.3196(2) 1.1283(2) 0.24221(19) 0.0377(6) Uani 1 1 d D . . . .
H44A H -0.2859 1.1912 0.2309 0.045 Uiso 1 1 calc R U . . .
C45 C -0.3028(2) 1.0487(2) 0.31524(18) 0.0373(6) Uani 1 1 d D . . . .
H45A H -0.2580 1.0571 0.3546 0.045 Uiso 1 1 calc R U . . .
C46 C -0.3506(2) 0.9566(2) 0.33158(19) 0.0414(6) Uani 1 1 d D . . . .
H46A H -0.3388 0.9019 0.3822 0.050 Uiso 1 1 calc R U . . .
C51 C 0.7485(3) 0.6106(3) 0.1286(2) 0.0522(8) Uani 1 1 d D . . . .
H51A H 0.7871 0.6702 0.1032 0.063 Uiso 1 1 calc R U . . .
C52 C 0.6696(3) 0.6126(3) 0.2061(2) 0.0552(9) Uani 1 1 d D . . . .
H52A H 0.6527 0.6743 0.2335 0.066 Uiso 1 1 calc R U . . .
C53 C 0.6150(3) 0.5244(3) 0.2439(2) 0.0541(9) Uani 1 1 d D . . . .
H53A H 0.5619 0.5253 0.2979 0.065 Uiso 1 1 calc R U . . .
C54 C 0.6376(2) 0.4361(3) 0.2033(2) 0.0482(8) Uani 1 1 d D . . . .
H54A H 0.5993 0.3764 0.2287 0.058 Uiso 1 1 calc R U . . .
C55 C 0.7165(3) 0.4342(3) 0.1253(2) 0.0455(7) Uani 1 1 d D . . . .
H55A H 0.7330 0.3731 0.0973 0.055 Uiso 1 1 calc R U . . .
C56 C 0.7707(3) 0.5217(3) 0.0887(2) 0.0467(7) Uani 1 1 d D . . . .
H56A H 0.8243 0.5205 0.0350 0.056 Uiso 1 1 calc R U . . .
C61 C 0.4092(4) 1.4129(4) 0.4842(4) 0.0912(15) Uani 1 1 d D U . . .
H61A H 0.3939 1.4788 0.5058 0.109 Uiso 1 1 calc R U . . .
C62 C 0.3688(4) 1.4062(3) 0.4092(3) 0.0780(12) Uani 1 1 d D U . . .
H62A H 0.3278 1.4680 0.3779 0.094 Uiso 1 1 calc R U . . .
C63 C 0.3888(3) 1.3105(3) 0.3816(3) 0.0656(10) Uani 1 1 d D U . . .
H63A H 0.3584 1.3047 0.3324 0.079 Uiso 1 1 calc R U . . .
C64 C 0.4505(3) 1.2239(3) 0.4225(3) 0.0575(9) Uani 1 1 d D U . . .
H64A H 0.4641 1.1576 0.4017 0.069 Uiso 1 1 calc R U . . .
C65 C 0.4937(3) 1.2301(3) 0.4934(2) 0.0569(9) Uani 1 1 d D U . . .
H65A H 0.5401 1.1688 0.5202 0.068 Uiso 1 1 calc R U . . .
C66 C 0.4719(3) 1.3225(4) 0.5268(2) 0.0667(10) Uani 1 1 d D U . . .
H66A H 0.4992 1.3251 0.5785 0.080 Uiso 1 1 calc R U . . .
C71 C -0.0714(7) 0.6384(6) 0.3007(6) 0.078(3) Uani 0.535(6) 1 d D . P A 1
H71A H -0.1135 0.6888 0.2611 0.094 Uiso 0.535(6) 1 calc R U P A 1
C72 C 0.0237(10) 0.6644(8) 0.3173(9) 0.049(3) Uani 0.535(6) 1 d D . P A 1
H72A H 0.0457 0.7327 0.2911 0.059 Uiso 0.535(6) 1 calc R U P A 1
C73 C 0.0861(5) 0.5890(5) 0.3726(4) 0.0498(16) Uani 0.535(6) 1 d D . P A 1
H73A H 0.1532 0.6048 0.3830 0.060 Uiso 0.535(6) 1 calc R U P A 1
C74 C 0.0524(5) 0.4912(5) 0.4131(4) 0.0457(15) Uani 0.535(6) 1 d D . P A 1
H74A H 0.0954 0.4406 0.4520 0.055 Uiso 0.535(6) 1 calc R U P A 1
C75 C -0.0435(7) 0.4669(7) 0.3971(7) 0.044(2) Uani 0.535(6) 1 d D . P A 1
H75A H -0.0665 0.3995 0.4250 0.053 Uiso 0.535(6) 1 calc R U P A 1
C76 C -0.1069(9) 0.5406(8) 0.3403(7) 0.060(3) Uani 0.535(6) 1 d D . P A 1
H76A H -0.1731 0.5242 0.3290 0.072 Uiso 0.535(6) 1 calc R U P A 1
C71A C -0.0861(6) 0.7167(5) 0.3384(4) 0.0433(17) Uani 0.465(6) 1 d D . P A 2
H71B H -0.1019 0.7934 0.3259 0.052 Uiso 0.465(6) 1 calc R U P A 2
C72A C 0.0233(9) 0.6649(9) 0.3405(11) 0.049(4) Uani 0.465(6) 1 d D . P A 2
H72B H 0.0819 0.7056 0.3321 0.059 Uiso 0.465(6) 1 calc R U P A 2
C73A C 0.0456(6) 0.5536(7) 0.3551(5) 0.051(2) Uani 0.465(6) 1 d D . P A 2
H73B H 0.1200 0.5170 0.3560 0.061 Uiso 0.465(6) 1 calc R U P A 2
C74A C -0.0403(10) 0.4960(9) 0.3681(10) 0.063(4) Uani 0.465(6) 1 d D . P A 2
H74B H -0.0245 0.4195 0.3757 0.075 Uiso 0.465(6) 1 calc R U P A 2
C75A C -0.1487(9) 0.5476(9) 0.3704(10) 0.073(4) Uani 0.465(6) 1 d D . P A 2
H75B H -0.2078 0.5065 0.3833 0.088 Uiso 0.465(6) 1 calc R U P A 2
C76A C -0.1718(6) 0.6571(6) 0.3543(6) 0.060(2) Uani 0.465(6) 1 d D . P A 2
H76B H -0.2467 0.6927 0.3540 0.072 Uiso 0.465(6) 1 calc R U P A 2

loop_
_atom_site_aniso_label
_atom_site_aniso_U_11
_atom_site_aniso_U_22
_atom_site_aniso_U_33
_atom_site_aniso_U_23
_atom_site_aniso_U_13
_atom_site_aniso_U_12
B 0.0174(10) 0.0207(11) 0.0155(10) -0.0046(8) -0.0039(8) -0.0039(8)
Cd 0.02183(8) 0.01982(8) 0.02012(8) -0.00431(6) -0.00423(6) -0.00215(6)
I 0.02415(7) 0.02083(7) 0.02369(7) -0.00494(5) -0.00370(5) -0.00076(5)
N11 0.0175(8) 0.0218(8) 0.0144(8) -0.0042(6) -0.0027(6) -0.0040(6)
N12 0.0245(9) 0.0307(10) 0.0146(8) -0.0054(7) -0.0048(7) -0.0032(7)
N21 0.0196(8) 0.0204(8) 0.0138(7) -0.0036(6) -0.0034(6) -0.0050(6)
N22 0.0204(8) 0.0258(9) 0.0158(8) -0.0024(7) -0.0003(6) -0.0065(7)
N31 0.0170(8) 0.0203(8) 0.0133(7) -0.0019(6) -0.0035(6) -0.0042(6)
N32 0.0186(8) 0.0226(9) 0.0192(8) -0.0040(7) -0.0047(7) -0.0053(7)
S1 0.0191(2) 0.0268(3) 0.0214(2) -0.0074(2) -0.00599(19) -0.00168(19)
S2 0.0291(3) 0.0235(3) 0.0175(2) -0.00741(19) -0.0016(2) -0.0067(2)
S3 0.0222(2) 0.0235(3) 0.0192(2) 0.00237(19) -0.00542(19) -0.00659(19)
C11 0.0204(9) 0.0226(10) 0.0172(9) -0.0045(7) -0.0049(7) -0.0043(8)
C12 0.0200(9) 0.0248(10) 0.0149(9) -0.0069(7) -0.0010(7) -0.0065(8)
C13 0.0235(10) 0.0295(11) 0.0163(9) -0.0048(8) -0.0033(8) -0.0047(8)
C14 0.0318(12) 0.0448(15) 0.0175(10) -0.0076(10) 0.0008(9) -0.0075(11)
C15 0.0273(12) 0.0447(15) 0.0257(12) -0.0119(10) 0.0057(9) -0.0068(10)
C16 0.0200(10) 0.0362(13) 0.0312(12) -0.0118(10) -0.0013(9) -0.0022(9)
C17 0.0206(10) 0.0300(11) 0.0204(10) -0.0058(8) -0.0030(8) -0.0052(8)
C18 0.0363(13) 0.0523(16) 0.0179(11) -0.0037(10) -0.0105(10) -0.0004(12)
C21 0.0205(9) 0.0223(10) 0.0135(9) -0.0027(7) -0.0032(7) -0.0050(8)
C22 0.0209(9) 0.0185(9) 0.0168(9) 0.0003(7) -0.0058(7) -0.0052(7)
C23 0.0222(10) 0.0219(10) 0.0189(9) -0.0003(8) -0.0053(8) -0.0053(8)
C24 0.0263(11) 0.0291(12) 0.0293(12) 0.0014(9) -0.0054(9) -0.0117(9)
C25 0.0339(12) 0.0234(11) 0.0344(13) 0.0017(9) -0.0114(10) -0.0136(9)
C26 0.0345(12) 0.0188(10) 0.0301(12) -0.0042(9) -0.0096(10) -0.0053(9)
C27 0.0262(11) 0.0214(10) 0.0221(10) -0.0033(8) -0.0054(8) -0.0039(8)
C28 0.0241(11) 0.0412(14) 0.0242(11) -0.0093(10) 0.0047(9) -0.0075(10)
C31 0.0167(9) 0.0205(10) 0.0159(9) -0.0041(7) -0.0015(7) -0.0040(7)
C32 0.0178(9) 0.0252(10) 0.0150(9) -0.0040(7) -0.0049(7) -0.0024(8)
C33 0.0202(9) 0.0232(10) 0.0178(9) -0.0050(8) -0.0049(7) -0.0019(8)
C34 0.0306(12) 0.0318(12) 0.0310(12) -0.0062(10) -0.0158(10) -0.0068(10)
C35 0.0433(14) 0.0357(13) 0.0284(12) -0.0006(10) -0.0230(11) -0.0049(11)
C36 0.0417(14) 0.0310(13) 0.0231(11) 0.0043(9) -0.0154(10) -0.0052(10)
C37 0.0270(11) 0.0241(11) 0.0230(10) -0.0011(8) -0.0087(8) -0.0057(8)
C38 0.0242(10) 0.0244(11) 0.0287(11) -0.0062(9) -0.0059(9) -0.0092(8)
C41 0.0292(13) 0.0475(17) 0.0500(17) -0.0088(13) -0.0022(12) -0.0143(12)
C42 0.0289(13) 0.0608(19) 0.0403(15) -0.0128(14) -0.0110(11) -0.0056(12)
C43 0.0414(15) 0.0443(16) 0.0377(15) 0.0003(12) -0.0155(12) -0.0002(12)
C44 0.0398(14) 0.0303(13) 0.0424(15) -0.0064(11) -0.0100(12) -0.0020(11)
C45 0.0397(14) 0.0423(15) 0.0330(13) -0.0077(11) -0.0121(11) -0.0069(12)
C46 0.0385(15) 0.0461(16) 0.0371(15) 0.0035(12) -0.0085(12) -0.0120(12)
C51 0.0446(17) 0.0484(18) 0.059(2) -0.0060(15) -0.0100(15) -0.0014(14)
C52 0.0434(17) 0.056(2) 0.064(2) -0.0220(17) -0.0131(16) 0.0124(15)
C53 0.0335(15) 0.068(2) 0.0463(18) -0.0051(16) -0.0028(13) 0.0136(15)
C54 0.0297(14) 0.0496(18) 0.0549(19) 0.0040(14) -0.0090(13) 0.0036(12)
C55 0.0422(16) 0.0467(17) 0.0461(17) -0.0081(13) -0.0139(13) 0.0022(13)
C56 0.0434(16) 0.0516(18) 0.0398(16) -0.0046(13) -0.0058(13) -0.0018(14)
C61 0.094(3) 0.088(3) 0.110(4) -0.050(3) -0.046(3) 0.007(3)
C62 0.087(3) 0.062(2) 0.094(3) -0.003(2) -0.049(3) -0.008(2)
C63 0.080(3) 0.075(2) 0.053(2) -0.0060(18) -0.0283(19) -0.026(2)
C64 0.0456(18) 0.063(2) 0.064(2) -0.0120(17) 0.0027(15) -0.0214(16)
C65 0.0309(15) 0.068(2) 0.062(2) 0.0088(17) -0.0039(14) -0.0136(14)
C66 0.055(2) 0.107(3) 0.0407(18) -0.0178(19) -0.0137(16) -0.009(2)
C71 0.096(7) 0.056(5) 0.081(6) 0.024(4) -0.039(5) -0.024(4)
C72 0.076(7) 0.037(4) 0.037(7) -0.001(3) -0.001(4) -0.028(4)
C73 0.045(3) 0.054(4) 0.056(4) -0.022(3) 0.004(3) -0.022(3)
C74 0.051(3) 0.034(3) 0.050(4) -0.008(3) -0.005(3) -0.010(2)
C75 0.046(4) 0.030(4) 0.055(5) -0.002(3) -0.001(3) -0.017(3)
C76 0.074(7) 0.048(5) 0.065(6) 0.009(4) -0.031(6) -0.023(5)
C71A 0.058(4) 0.040(4) 0.035(3) -0.006(3) -0.003(3) -0.023(3)
C72A 0.053(6) 0.064(7) 0.038(8) -0.021(5) 0.011(4) -0.036(5)
C73A 0.038(4) 0.066(5) 0.054(5) -0.030(4) 0.001(3) -0.008(3)
C74A 0.089(8) 0.026(6) 0.071(9) -0.016(5) 0.004(7) -0.019(5)
C75A 0.065(7) 0.053(6) 0.105(11) -0.020(6) -0.001(6) -0.026(5)
C76A 0.052(4) 0.041(4) 0.092(6) -0.019(4) -0.014(4) -0.013(3)

loop_
_atom_type_symbol
_atom_type_description
_atom_type_scat_dispersion_real
_atom_type_scat_dispersion_imag
_atom_type_scat_source
C C 0.0033 0.0016 'International Tables Vol C Tables 4.2.6.8 and 6.1.1.4'
H H 0.0000 0.0000 'International Tables Vol C Tables 4.2.6.8 and 6.1.1.4'
B B 0.0013 0.0007 'International Tables Vol C Tables 4.2.6.8 and 6.1.1.4'
N N 0.0061 0.0033 'International Tables Vol C Tables 4.2.6.8 and 6.1.1.4'
S S 0.1246 0.1234 'International Tables Vol C Tables 4.2.6.8 and 6.1.1.4'
Cd Cd -0.8075 1.2024 'International Tables Vol C Tables 4.2.6.8 and 6.1.1.4'
I I -0.4742 1.8119 'International Tables Vol C Tables 4.2.6.8 and 6.1.1.4'

loop_
_geom_angle_atom_site_label_1
_geom_angle_atom_site_label_2
_geom_angle_atom_site_label_3
_geom_angle
N11 B N21 112.47(16)
N11 B N31 111.55(16)
N21 B N31 113.78(16)
S1 Cd S3 103.620(19)
S1 Cd S2 102.81(2)
S3 Cd S2 103.479(18)
S1 Cd I 117.426(18)
S3 Cd I 110.518(16)
S2 Cd I 117.266(15)
C11 N11 C12 107.90(17)
C11 N11 B 132.24(17)
C12 N11 B 119.84(16)
C11 N12 C13 109.24(17)
C11 N12 C18 125.65(19)
C13 N12 C18 125.10(19)
C21 N21 C22 107.68(17)
C21 N21 B 133.01(17)
C22 N21 B 119.28(17)
C21 N22 C23 108.98(17)
C21 N22 C28 125.53(19)
C23 N22 C28 125.30(18)
C31 N31 C32 107.47(16)
C31 N31 B 131.99(17)
C32 N31 B 119.92(17)
C31 N32 C33 108.87(17)
C31 N32 C38 125.95(18)
C33 N32 C38 125.18(18)
C11 S1 Cd 95.05(7)
C21 S2 Cd 95.65(7)
C31 S3 Cd 98.71(7)
N11 C11 N12 108.74(18)
N11 C11 S1 128.53(16)
N12 C11 S1 122.72(16)
C17 C12 C13 121.00(19)
C17 C12 N11 131.16(19)
C13 C12 N11 107.84(18)
N12 C13 C14 131.6(2)
N12 C13 C12 106.25(18)
C14 C13 C12 122.2(2)
C15 C14 C13 116.6(2)
C14 C15 C16 121.4(2)
C17 C16 C15 121.7(2)
C16 C17 C12 117.0(2)
N21 C21 N22 109.14(18)
N21 C21 S2 128.55(16)
N22 C21 S2 122.29(16)
C27 C22 C23 121.18(19)
C27 C22 N21 131.08(19)
C23 C22 N21 107.74(18)
N22 C23 C22 106.41(18)
N22 C23 C24 131.6(2)
C22 C23 C24 122.0(2)
C25 C24 C23 116.5(2)
C24 C25 C26 121.7(2)
C27 C26 C25 121.7(2)
C26 C27 C22 116.8(2)
N31 C31 N32 109.33(17)
N31 C31 S3 128.26(15)
N32 C31 S3 122.41(16)
C37 C32 C33 121.14(19)
C37 C32 N31 131.30(19)
C33 C32 N31 107.55(18)
N32 C33 C34 131.5(2)
N32 C33 C32 106.74(17)
C34 C33 C32 121.7(2)
C35 C34 C33 116.7(2)
C34 C35 C36 121.8(2)
C37 C36 C35 121.2(2)
C32 C37 C36 117.4(2)
C42 C41 C46 119.6(3)
C41 C42 C43 120.0(3)
C44 C43 C42 120.0(3)
C45 C44 C43 120.0(3)
C44 C45 C46 120.3(3)
C45 C46 C41 120.0(3)
C56 C51 C52 119.4(3)
C51 C52 C53 120.1(3)
C54 C53 C52 120.1(3)
C53 C54 C55 119.9(3)
C56 C55 C54 119.6(3)
C51 C56 C55 121.0(3)
C66 C61 C62 119.3(4)
C63 C62 C61 119.1(4)
C64 C63 C62 121.2(4)
C63 C64 C65 120.4(4)
C64 C65 C66 121.1(4)
C65 C66 C61 118.9(4)
C72 C71 C76 121.6(8)
C71 C72 C73 118.6(8)
C74 C73 C72 120.9(7)
C75 C74 C73 119.9(6)
C74 C75 C76 120.4(7)
C71 C76 C75 118.5(8)
C76A C71A C72A 120.2(7)
C73A C72A C71A 119.1(9)
C74A C73A C72A 119.7(8)
C73A C74A C75A 120.8(9)
C76A C75A C74A 120.3(10)
C75A C76A C71A 119.8(8)

loop_
_geom_bond_atom_site_label_1
_geom_bond_atom_site_label_2
_geom_bond_distance
B N11 1.550(3)
B N21 1.552(3)
B N31 1.555(3)
Cd S1 2.5431(7)
Cd S3 2.5585(8)
Cd S2 2.5657(7)
Cd I 2.7094(5)
N11 C11 1.357(3)
N11 C12 1.399(3)
N12 C11 1.364(3)
N12 C13 1.389(3)
N12 C18 1.462(3)
N21 C21 1.355(3)
N21 C22 1.404(3)
N22 C21 1.364(3)
N22 C23 1.389(3)
N22 C28 1.463(3)
N31 C31 1.359(3)
N31 C32 1.403(2)
N32 C31 1.361(3)
N32 C33 1.385(3)
N32 C38 1.460(3)
S1 C11 1.716(2)
S2 C21 1.715(2)
S3 C31 1.710(2)
C12 C17 1.391(3)
C12 C13 1.395(3)
C13 C14 1.390(3)
C14 C15 1.389(4)
C15 C16 1.397(4)
C16 C17 1.388(3)
C22 C27 1.394(3)
C22 C23 1.395(3)
C23 C24 1.397(3)
C24 C25 1.381(4)
C25 C26 1.402(3)
C26 C27 1.388(3)
C32 C37 1.385(3)
C32 C33 1.396(3)
C33 C34 1.393(3)
C34 C35 1.386(3)
C35 C36 1.396(4)
C36 C37 1.388(3)
C41 C42 1.376(4)
C41 C46 1.389(4)
C42 C43 1.391(4)
C43 C44 1.376(4)
C44 C45 1.375(4)
C45 C46 1.380(4)
C51 C56 1.375(4)
C51 C52 1.381(5)
C52 C53 1.391(5)
C53 C54 1.374(5)
C54 C55 1.388(4)
C55 C56 1.377(4)
C61 C66 1.384(6)
C61 C62 1.397(6)
C62 C63 1.352(5)
C63 C64 1.337(5)
C64 C65 1.355(5)
C65 C66 1.358(5)
C71 C72 1.379(11)
C71 C76 1.385(9)
C72 C73 1.380(10)
C73 C74 1.379(8)
C74 C75 1.375(9)
C75 C76 1.391(10)
C71A C76A 1.382(8)
C71A C72A 1.391(11)
C72A C73A 1.379(12)
C73A C74A 1.372(11)
C74A C75A 1.373(12)
C75A C76A 1.357(11)
